data_7010904
loop_
_publ_author_name
'Bruce, Michael I.'
'Skelton, Brian W.'
'White, Allan H.'
'Zaitseva, Natasha N.'

_publ_section_title
;
 Reactions of Ru(C&#xE002;CPh)(PPh3)2Cp* with tetracyanoethene:
 cycloaddition, formation of unusual \h2-CNR complexes and
 oligomerisation via bridging cyanocarbon ligands
;
_journal_issue 24
_journal_name_full 'Journal of the Chemical Society, Dalton Transactions'
_journal_page_first 3627
_journal_paper_doi 10.1039/b105131h
_journal_year 2001
_chemical_formula_sum 'C43 H39 N4 O P Ru'
_chemical_formula_weight 759.86
_space_group_IT_number 2
_symmetry_cell_setting triclinic
_symmetry_space_group_name_Hall '-P 1'
_symmetry_space_group_name_H-M 'P -1'
_cell_angle_alpha 87.481(2)
_cell_angle_beta 84.698(2)
_cell_angle_gamma 89.838(2)
_cell_formula_units_Z 2
_cell_length_a 10.4040(10)
_cell_length_b 11.3590(10)
_cell_length_c 15.436(2)
_cell_measurement_reflns_used 7047
_cell_measurement_temperature 153
_cell_measurement_theta_max 26.4
_cell_measurement_theta_min 2.4
_cell_volume 1814.7(3)
_computing_cell_refinement 'Siemens SAINT (Siemens, 1995)'
_computing_data_collection 'Siemens SMART (Siemens, 1995)'
_computing_data_reduction 'xtal ADDREF SORTRF'
_computing_molecular_graphics xtal
_computing_publication_material 'xtal BONDLA CIFIO'
_computing_structure_refinement 'xtal CRYLSQ'
_computing_structure_solution xtal
_diffrn_ambient_temperature 153
_diffrn_measurement_device_type
;
Bruker SMART CCD diffractometer
;
_diffrn_measurement_method '\w scans'
_diffrn_radiation_detector 'CCD area detector'
_diffrn_radiation_monochromator graphite
_diffrn_radiation_source 'sealed tube'
_diffrn_radiation_type 'Mo K\a'
_diffrn_radiation_wavelength .71073
_diffrn_reflns_av_R_equivalents .024
_diffrn_reflns_av_sigmaI/netI .053
_diffrn_reflns_limit_h_max 14
_diffrn_reflns_limit_h_min -13
_diffrn_reflns_limit_k_max 15
_diffrn_reflns_limit_k_min -15
_diffrn_reflns_limit_l_max 20
_diffrn_reflns_limit_l_min 0
_diffrn_reflns_number 18058
_diffrn_reflns_theta_max 29.32
_diffrn_reflns_theta_min 1.33
_diffrn_standards_decay_% 0
_exptl_absorpt_coefficient_mu .516
_exptl_absorpt_correction_T_max .896
_exptl_absorpt_correction_T_min .737
_exptl_absorpt_correction_type multi-scan
_exptl_absorpt_process_details
;
SADABS; Sheldrick, 1996
;
_exptl_crystal_colour dark
_exptl_crystal_density_diffrn 1.391
_exptl_crystal_description prism
_exptl_crystal_F_000 784
_exptl_crystal_size_max .22
_exptl_crystal_size_mid .19
_exptl_crystal_size_min .1
_refine_diff_density_max 1.783
_refine_diff_density_min -.762
_refine_ls_goodness_of_fit_all .984
_refine_ls_goodness_of_fit_ref 1.012
_refine_ls_hydrogen_treatment refall
_refine_ls_matrix_type full
_refine_ls_number_constraints 0
_refine_ls_number_parameters 607
_refine_ls_number_reflns 7503
_refine_ls_number_restraints 0
_refine_ls_R_factor_all .045
_refine_ls_R_factor_gt .033
_refine_ls_shift/su_max .027
_refine_ls_shift/su_mean .001
_refine_ls_structure_factor_coef F
_refine_ls_weighting_scheme calc
_refine_ls_wR_factor_all .039
_refine_ls_wR_factor_ref .037
_reflns_d_resolution_high .726
_reflns_d_resolution_low 15.308
_reflns_Friedel_coverage 0
_reflns_limit_h_max 14
_reflns_limit_h_min 0
_reflns_limit_k_max 15
_reflns_limit_k_min -15
_reflns_limit_l_max 20
_reflns_limit_l_min -20
_reflns_number_gt 7503
_reflns_number_total 8902
_reflns_threshold_expression 'F    > 4.00 sig(F   )'
_cod_data_source_file b105131h.txt
_cod_data_source_block br726
_cod_original_sg_symbol_Hall -p_1
_cod_original_sg_symbol_H-M P_-1
_cod_original_formula_sum 'C43 H39 N4 O1 P1 Ru1'
_cod_database_code 7010904

loop_
_symmetry_equiv_pos_as_xyz
+x,+y,+z
-x,-y,-z

loop_
_atom_site_label
_atom_site_fract_x
_atom_site_fract_y
_atom_site_fract_z
_atom_site_U_iso_or_equiv
_atom_site_adp_type
_atom_site_calc_flag
_atom_site_calc_attached_atom
_atom_site_occupancy
_atom_site_disorder_assembly
_atom_site_disorder_group
Ru .095016(16) .839282(14) .279288(11) .01589(9) Uani ? ? 1.00000 ? ?
P1 .29496(5) .79746(5) .33423(3) .0167(3) Uani ? ? 1.00000 ? ?
C111 .4040(2) .69078(19) .28181(14) .0199(11) Uani ? ? 1.00000 ? ?
C112 .3523(2) .5917(2) .24856(15) .0252(13) Uani ? ? 1.00000 ? ?
C113 .4309(3) .5004(2) .21783(17) .0322(15) Uani ? ? 1.00000 ? ?
C114 .5634(3) .5088(2) .21949(16) .0299(14) Uani ? ? 1.00000 ? ?
C115 .6165(2) .6073(2) .25139(17) .0308(14) Uani ? ? 1.00000 ? ?
C116 .5385(2) .6977(2) .28294(16) .0262(13) Uani ? ? 1.00000 ? ?
C121 .2787(2) .74015(19) .44758(14) .0200(11) Uani ? ? 1.00000 ? ?
C122 .3466(2) .6416(2) .47522(16) .0280(14) Uani ? ? 1.00000 ? ?
C123 .3256(3) .5962(2) .56053(17) .0336(15) Uani ? ? 1.00000 ? ?
C124 .2371(3) .6482(2) .61917(16) .0301(14) Uani ? ? 1.00000 ? ?
C125 .1694(2) .7464(2) .59271(16) .0272(13) Uani ? ? 1.00000 ? ?
C126 .1893(2) .7923(2) .50772(15) .0239(13) Uani ? ? 1.00000 ? ?
C131 .3920(2) .93151(18) .33422(14) .0196(11) Uani ? ? 1.00000 ? ?
C132 .4545(2) .9748(2) .25507(15) .0220(12) Uani ? ? 1.00000 ? ?
C133 .5134(2) 1.0846(2) .24887(17) .0269(13) Uani ? ? 1.00000 ? ?
C134 .5103(2) 1.1529(2) .32123(19) .0320(15) Uani ? ? 1.00000 ? ?
C135 .4513(3) 1.1100(2) .3998(2) .0341(16) Uani ? ? 1.00000 ? ?
C136 .3923(2) 1.0000(2) .40702(17) .0275(14) Uani ? ? 1.00000 ? ?
C1 .1654(2) 1.11685(18) .23616(14) .0185(11) Uani ? ? 1.00000 ? ?
C11 .1206(2) 1.01883(18) .29272(14) .0183(11) Uani ? ? 1.00000 ? ?
N11 .08500(18) .98812(16) .36725(12) .0219(10) Uani ? ? 1.00000 ? ?
C12 .1641(2) 1.2295(2) .27660(15) .0222(12) Uani ? ? 1.00000 ? ?
N12 .1604(2) 1.31562(17) .31228(14) .0337(13) Uani ? ? 1.00000 ? ?
C2 .2163(2) 1.10323(18) .15222(14) .0188(11) Uani ? ? 1.00000 ? ?
C21 .2621(2) 1.20841(18) .09705(14) .0197(11) Uani ? ? 1.00000 ? ?
C22 .1780(2) 1.3030(2) .08573(15) .0232(12) Uani ? ? 1.00000 ? ?
C23 .2192(3) 1.4020(2) .03519(16) .0290(14) Uani ? ? 1.00000 ? ?
C24 .3443(3) 1.4087(2) -.00286(16) .0333(15) Uani ? ? 1.00000 ? ?
C25 .4282(3) 1.3158(2) .00711(17) .0316(15) Uani ? ? 1.00000 ? ?
C26 .3881(2) 1.2155(2) .05661(16) .0259(13) Uani ? ? 1.00000 ? ?
C3 .2277(2) .98703(18) .11613(14) .0186(11) Uani ? ? 1.00000 ? ?
C31 .2811(2) .98281(19) .02629(15) .0236(13) Uani ? ? 1.00000 ? ?
N31 .3236(2) .97418(18) -.04428(14) .0358(13) Uani ? ? 1.00000 ? ?
C4 .1893(2) .88105(18) .15983(14) .0179(11) Uani ? ? 1.00000 ? ?
C41 .2111(2) .7820(2) .10617(15) .0235(12) Uani ? ? 1.00000 ? ?
N41 .2297(2) .70344(18) .06130(13) .0328(13) Uani ? ? 1.00000 ? ?
C01 -.0233(2) .68011(18) .33982(15) .0210(12) Uani ? ? 1.00000 ? ?
C011 .0149(3) .5830(2) .40131(18) .0291(14) Uani ? ? 1.00000 ? ?
C02 -.0890(2) .7847(2) .36412(15) .0237(12) Uani ? ? 1.00000 ? ?
C021 -.1337(3) .8200(3) .4545(2) .0375(17) Uani ? ? 1.00000 ? ?
C03 -.1206(2) .8477(2) .28535(16) .0244(13) Uani ? ? 1.00000 ? ?
C031 -.1972(3) .9590(2) .2833(3) .0409(18) Uani ? ? 1.00000 ? ?
C04 -.0775(2) .77928(19) .21368(15) .0230(12) Uani ? ? 1.00000 ? ?
C041 -.1053(3) .8036(3) .1212(2) .0360(17) Uani ? ? 1.00000 ? ?
C05 -.0144(2) .67534(18) .24668(15) .0209(12) Uani ? ? 1.00000 ? ?
C051 .0163(3) .5667(2) .19679(19) .0282(14) Uani ? ? 1.00000 ? ?
O0 -.1715(2) 1.35242(18) .11339(15) .0522(15) Uani ? ? 1.00000 ? ?
C0 -.1691(4) 1.2400(3) .1539(2) .049(2) Uani ? ? 1.00000 ? ?
H112 .265(3) .584(2) .2479(18) .038(8) Uiso ? ? 1.00000 ? ?
H113 .396(3) .432(3) .193(2) .047(9) Uiso ? ? 1.00000 ? ?
H114 .613(3) .448(2) .1991(18) .038(8) Uiso ? ? 1.00000 ? ?
H115 .707(3) .613(2) .2522(18) .041(8) Uiso ? ? 1.00000 ? ?
H116 .571(2) .764(2) .3058(15) .019(6) Uiso ? ? 1.00000 ? ?
H122 .407(3) .609(2) .4357(17) .029(7) Uiso ? ? 1.00000 ? ?
H123 .373(3) .525(3) .577(2) .052(9) Uiso ? ? 1.00000 ? ?
H124 .225(2) .615(2) .6765(17) .029(7) Uiso ? ? 1.00000 ? ?
H125 .105(3) .780(2) .6324(17) .031(7) Uiso ? ? 1.00000 ? ?
H126 .146(3) .856(2) .4905(16) .029(7) Uiso ? ? 1.00000 ? ?
H132 .456(2) .928(2) .2056(16) .022(6) Uiso ? ? 1.00000 ? ?
H133 .554(2) 1.114(2) .1949(17) .027(7) Uiso ? ? 1.00000 ? ?
H134 .552(3) 1.231(3) .3185(18) .044(8) Uiso ? ? 1.00000 ? ?
H135 .453(3) 1.152(3) .449(2) .049(9) Uiso ? ? 1.00000 ? ?
H136 .355(2) .968(2) .4609(17) .027(7) Uiso ? ? 1.00000 ? ?
H22 .094(3) 1.302(2) .1126(16) .026(7) Uiso ? ? 1.00000 ? ?
H23 .161(3) 1.465(3) .0279(19) .045(8) Uiso ? ? 1.00000 ? ?
H24 .376(3) 1.480(3) -.0354(18) .044(8) Uiso ? ? 1.00000 ? ?
H25 .511(3) 1.317(3) -.018(2) .047(9) Uiso ? ? 1.00000 ? ?
H26 .442(2) 1.151(2) .0614(16) .026(7) Uiso ? ? 1.00000 ? ?
H011a .083(3) .540(3) .375(2) .057(10) Uiso ? ? 1.00000 ? ?
H011b -.053(3) .525(3) .409(2) .051(9) Uiso ? ? 1.00000 ? ?
H011c .033(3) .615(3) .458(2) .056(10) Uiso ? ? 1.00000 ? ?
H021a -.115(3) .901(3) .465(2) .058(10) Uiso ? ? 1.00000 ? ?
H021b -.093(3) .773(3) .497(2) .060(11) Uiso ? ? 1.00000 ? ?
H021c -.224(3) .810(3) .461(2) .058(10) Uiso ? ? 1.00000 ? ?
H031a -.164(3) 1.018(3) .318(2) .058(10) Uiso ? ? 1.00000 ? ?
H031b -.279(4) .945(3) .308(2) .072(12) Uiso ? ? 1.00000 ? ?
H031c -.204(3) .993(3) .225(3) .071(12) Uiso ? ? 1.00000 ? ?
H041a -.047(3) .767(3) .081(2) .043(9) Uiso ? ? 1.00000 ? ?
H041b -.106(3) .882(3) .105(2) .052(9) Uiso ? ? 1.00000 ? ?
H041c -.186(3) .771(3) .1129(19) .044(8) Uiso ? ? 1.00000 ? ?
H051a .056(3) .508(3) .230(2) .050(9) Uiso ? ? 1.00000 ? ?
H051b .070(3) .577(3) .149(2) .046(9) Uiso ? ? 1.00000 ? ?
H051c -.059(3) .537(2) .1782(18) .040(8) Uiso ? ? 1.00000 ? ?
H0 -.195(4) 1.334(3) .053(2) .072(11) Uiso ? ? 1.00000 ? ?
H0a -.252(6) 1.220(5) .167(4) .14(2) Uiso ? ? 1.00000 ? ?
H0b -.126(4) 1.179(4) .112(3) .099(15) Uiso ? ? 1.00000 ? ?
H0c -.118(4) 1.243(4) .200(3) .102(16) Uiso ? ? 1.00000 ? ?

loop_
_atom_site_aniso_label
_atom_site_aniso_U_11
_atom_site_aniso_U_22
_atom_site_aniso_U_33
_atom_site_aniso_U_12
_atom_site_aniso_U_13
_atom_site_aniso_U_23
Ru .01390(9) .01417(8) .01936(9) -.00153(6) -.00151(6) .00231(6)
P1 .0148(3) .0172(3) .0178(3) -.0007(2) -.0010(2) .0005(2)
C111 .0187(11) .0221(10) .0181(11) .0025(8) .0002(8) .0030(8)
C112 .0218(12) .0275(12) .0266(12) .0028(9) -.0019(10) -.0038(9)
C113 .0382(15) .0288(13) .0304(14) .0075(11) -.0058(11) -.0059(11)
C114 .0332(14) .0320(13) .0228(12) .0138(11) .0047(10) .0019(10)
C115 .0196(12) .0329(13) .0375(15) .0064(10) .0055(10) .0089(11)
C116 .0200(11) .0237(11) .0341(13) -.0004(9) .0001(10) .0037(10)
C121 .0188(11) .0218(10) .0195(11) -.0035(8) -.0028(8) .0022(8)
C122 .0278(13) .0287(12) .0268(13) .0041(10) -.0011(10) .0035(10)
C123 .0399(15) .0301(13) .0308(14) .0040(11) -.0076(11) .0090(11)
C124 .0368(14) .0317(13) .0216(12) -.0084(11) -.0050(10) .0056(10)
C125 .0272(13) .0325(13) .0213(12) -.0047(10) .0012(10) -.0001(10)
C126 .0236(12) .0238(11) .0240(12) -.0008(9) -.0023(9) .0010(9)
C131 .0142(10) .0200(10) .0248(11) .0003(8) -.0038(8) .0010(8)
C132 .0158(11) .0251(11) .0255(12) -.0011(8) -.0046(9) .0015(9)
C133 .0160(11) .0290(12) .0348(14) -.0023(9) -.0032(10) .0093(10)
C134 .0218(12) .0250(12) .0494(16) -.0066(10) -.0047(11) -.0002(11)
C135 .0311(14) .0302(13) .0417(16) -.0052(11) -.0017(12) -.0125(12)
C136 .0256(12) .0289(12) .0278(13) -.0035(10) -.0001(10) -.0047(10)
C1 .0160(10) .0163(10) .0227(11) -.0007(8) -.0001(8) .0019(8)
C11 .0143(10) .0172(10) .0231(11) .0011(8) -.0013(8) .0000(8)
N11 .0242(10) .0199(9) .0213(10) -.0017(7) .0007(8) -.0023(7)
C12 .0214(11) .0218(11) .0222(11) -.0001(8) .0022(9) .0048(9)
N12 .0459(14) .0222(10) .0318(12) -.0009(9) .0040(10) -.0018(9)
C2 .0164(10) .0168(10) .0228(11) .0002(8) -.0020(9) .0036(8)
C21 .0230(11) .0166(10) .0192(11) -.0033(8) .0004(9) -.0002(8)
C22 .0259(12) .0205(11) .0224(11) .0001(9) .0018(10) .0001(9)
C23 .0433(15) .0192(11) .0235(12) .0017(10) .0009(11) .0006(9)
C24 .0512(17) .0235(12) .0232(12) -.0129(11) .0067(11) .0014(10)
C25 .0307(14) .0331(13) .0288(13) -.0125(11) .0097(11) -.0017(10)
C26 .0242(12) .0249(12) .0277(13) -.0013(9) .0025(10) -.0017(10)
C3 .0188(10) .0186(10) .0182(10) .0018(8) -.0016(8) .0002(8)
C31 .0267(12) .0172(10) .0263(12) .0004(9) -.0010(10) .0021(9)
N31 .0490(14) .0284(11) .0280(12) .0031(10) .0059(10) .0014(9)
C4 .0175(10) .0168(10) .0201(11) .0000(8) -.0052(8) -.0028(8)
C41 .0245(12) .0201(11) .0252(12) -.0012(9) .0004(9) .0011(9)
N41 .0465(13) .0233(10) .0274(11) -.0020(9) .0042(10) -.0027(9)
C01 .0173(11) .0177(10) .0272(12) -.0063(8) .0009(9) .0030(9)
C011 .0331(14) .0218(12) .0319(14) -.0066(10) -.0053(11) .0088(10)
C02 .0172(11) .0219(11) .0312(13) -.0070(8) .0030(9) -.0024(9)
C021 .0309(15) .0427(16) .0367(16) -.0080(13) .0130(12) -.0089(13)
C03 .0112(10) .0193(10) .0429(14) -.0028(8) -.0027(9) -.0013(10)
C031 .0233(14) .0256(13) .075(2) .0034(11) -.0086(15) -.0037(14)
C04 .0189(11) .0197(10) .0311(13) -.0050(8) -.0081(9) .0037(9)
C041 .0366(16) .0365(15) .0369(16) -.0069(12) -.0177(13) .0056(12)
C05 .0172(10) .0180(10) .0273(12) -.0034(8) -.0011(9) .0007(9)
C051 .0288(14) .0219(12) .0337(14) -.0047(10) .0004(12) -.0063(10)
O0 .0697(16) .0407(12) .0479(13) -.0006(11) -.0132(12) -.0063(10)
C0 .048(2) .052(2) .047(2) -.0133(16) -.0037(16) .0037(15)

loop_
_atom_type_symbol
_atom_type_description
_atom_type_oxidation_number
_atom_type_number_in_cell
_atom_type_scat_dispersion_real
_atom_type_scat_dispersion_imag
_atom_type_scat_source
C ? 0 86 .002 .002 'Int Tables Vol IV Tables 2.2B and 2.3.1'
H ? 0 78 0 0 'Int Tables Vol IV Tables 2.2B and 2.3.1'
N ? 0 8 .004 .003 'Int Tables Vol IV Tables 2.2B and 2.3.1'
O ? 0 2 .008 .006 'Int Tables Vol IV Tables 2.2B and 2.3.1'
P ? 0 2 .09 .095 'Int Tables Vol IV Tables 2.2B and 2.3.1'
Ru ? 0 2 -1.42 .836 'Int Tables Vol IV Tables 2.2B and 2.3.1'

loop_
_diffrn_attenuator_code
_diffrn_attenuator_scale
? ?

loop_
_geom_angle_atom_site_label_1
_geom_angle_atom_site_label_2
_geom_angle_atom_site_label_3
_geom_angle_site_symmetry_1
_geom_angle_site_symmetry_2
_geom_angle_site_symmetry_3
_geom_angle
_geom_angle_publ_flag
P1 Ru C11 . . . 91.12(6) ?
P1 Ru N11 . . . 85.27(5) ?
P1 Ru C4 . . . 89.63(6) ?
P1 Ru C01 . . . 99.78(6) ?
P1 Ru C02 . . . 117.94(6) ?
P1 Ru C03 . . . 155.07(7) ?
P1 Ru C04 . . . 149.84(6) ?
P1 Ru C05 . . . 113.71(6) ?
C11 Ru N11 . . . 32.64(7) ?
C11 Ru C4 . . . 81.01(8) ?
C11 Ru C01 . . . 141.76(8) ?
C11 Ru C02 . . . 107.19(8) ?
C11 Ru C03 . . . 95.25(8) ?
C11 Ru C04 . . . 118.51(8) ?
C11 Ru C05 . . . 155.13(8) ?
N11 Ru C4 . . . 113.02(7) ?
N11 Ru C01 . . . 111.50(7) ?
N11 Ru C02 . . . 81.73(7) ?
N11 Ru C03 . . . 87.19(8) ?
N11 Ru C04 . . . 122.41(8) ?
N11 Ru C05 . . . 142.47(7) ?
C4 Ru C01 . . . 135.07(8) ?
C4 Ru C02 . . . 150.43(9) ?
C4 Ru C03 . . . 115.16(9) ?
C4 Ru C04 . . . 89.66(8) ?
C4 Ru C05 . . . 99.74(8) ?
C01 Ru C02 . . . 35.92(7) ?
C01 Ru C03 . . . 61.26(8) ?
C01 Ru C04 . . . 61.08(8) ?
C01 Ru C05 . . . 36.46(8) ?
C02 Ru C03 . . . 37.27(9) ?
C02 Ru C04 . . . 61.24(8) ?
C02 Ru C05 . . . 60.86(8) ?
C03 Ru C04 . . . 36.73(8) ?
C03 Ru C05 . . . 61.69(8) ?
C04 Ru C05 . . . 37.07(8) ?
Ru P1 C111 . . . 119.97(8) ?
Ru P1 C121 . . . 113.17(7) ?
Ru P1 C131 . . . 110.64(7) ?
C111 P1 C121 . . . 102.00(10) ?
C111 P1 C131 . . . 104.39(10) ?
C121 P1 C131 . . . 105.30(10) ?
P1 C111 C112 . . . 118.89(17) ?
P1 C111 C116 . . . 122.32(17) ?
C112 C111 C116 . . . 118.3(2) ?
C111 C112 C113 . . . 121.3(2) ?
C111 C112 H112 . . . 120.4(17) ?
C113 C112 H112 . . . 118.3(17) ?
C112 C113 C114 . . . 119.6(2) ?
C112 C113 H113 . . . 121.7(18) ?
C114 C113 H113 . . . 118.7(18) ?
C113 C114 C115 . . . 119.9(2) ?
C113 C114 H114 . . . 118.1(19) ?
C115 C114 H114 . . . 122.0(19) ?
C114 C115 C116 . . . 120.6(2) ?
C114 C115 H115 . . . 119.8(17) ?
C116 C115 H115 . . . 119.5(17) ?
C111 C116 C115 . . . 120.3(2) ?
C111 C116 H116 . . . 117.1(15) ?
C115 C116 H116 . . . 122.7(15) ?
P1 C121 C122 . . . 122.27(17) ?
P1 C121 C126 . . . 119.17(16) ?
C122 C121 C126 . . . 118.4(2) ?
C121 C122 C123 . . . 120.6(2) ?
C121 C122 H122 . . . 117.8(16) ?
C123 C122 H122 . . . 121.6(16) ?
C122 C123 C124 . . . 120.5(2) ?
C122 C123 H123 . . . 118.0(17) ?
C124 C123 H123 . . . 121.5(17) ?
C123 C124 C125 . . . 119.6(2) ?
C123 C124 H124 . . . 118.3(16) ?
C125 C124 H124 . . . 122.1(16) ?
C124 C125 C126 . . . 120.5(2) ?
C124 C125 H125 . . . 119.5(16) ?
C126 C125 H125 . . . 120.0(16) ?
C121 C126 C125 . . . 120.5(2) ?
C121 C126 H126 . . . 118.9(16) ?
C125 C126 H126 . . . 120.6(16) ?
P1 C131 C132 . . . 118.31(17) ?
P1 C131 C136 . . . 122.47(16) ?
C132 C131 C136 . . . 118.7(2) ?
C131 C132 C133 . . . 120.6(2) ?
C131 C132 H132 . . . 118.8(14) ?
C133 C132 H132 . . . 120.6(14) ?
C132 C133 C134 . . . 120.1(2) ?
C132 C133 H133 . . . 119.9(16) ?
C134 C133 H133 . . . 120.0(16) ?
C133 C134 C135 . . . 119.7(2) ?
C133 C134 H134 . . . 121.5(17) ?
C135 C134 H134 . . . 118.7(17) ?
C134 C135 C136 . . . 120.8(3) ?
C134 C135 H135 . . . 120.8(19) ?
C136 C135 H135 . . . 118.3(19) ?
C131 C136 C135 . . . 120.1(2) ?
C131 C136 H136 . . . 118.2(16) ?
C135 C136 H136 . . . 121.6(16) ?
C11 C1 C12 . . . 115.18(19) ?
C11 C1 C2 . . . 122.3(2) ?
C12 C1 C2 . . . 122.23(19) ?
Ru C11 C1 . . . 135.70(16) ?
Ru C11 N11 . . . 79.66(13) ?
C1 C11 N11 . . . 144.6(2) ?
Ru N11 C11 . . . 67.71(13) ?
C1 C12 N12 . . . 176.6(2) ?
C1 C2 C21 . . . 119.75(19) ?
C1 C2 C3 . . . 120.95(18) ?
C21 C2 C3 . . . 119.30(18) ?
C2 C21 C22 . . . 119.5(2) ?
C2 C21 C26 . . . 121.6(2) ?
C22 C21 C26 . . . 119.0(2) ?
C21 C22 C23 . . . 120.3(2) ?
C21 C22 H22 . . . 121.3(15) ?
C23 C22 H22 . . . 118.4(15) ?
C22 C23 C24 . . . 120.1(2) ?
C22 C23 H23 . . . 119.1(17) ?
C24 C23 H23 . . . 120.8(17) ?
C23 C24 C25 . . . 120.3(2) ?
C23 C24 H24 . . . 121.0(17) ?
C25 C24 H24 . . . 118.6(17) ?
C24 C25 C26 . . . 120.3(2) ?
C24 C25 H25 . . . 122.4(19) ?
C26 C25 H25 . . . 117.3(19) ?
C21 C26 C25 . . . 120.0(2) ?
C21 C26 H26 . . . 118.9(15) ?
C25 C26 H26 . . . 121.1(15) ?
C2 C3 C31 . . . 116.42(18) ?
C2 C3 C4 . . . 125.71(19) ?
C31 C3 C4 . . . 117.86(19) ?
C3 C31 N31 . . . 177.0(2) ?
Ru C4 C3 . . . 133.70(16) ?
Ru C4 C41 . . . 113.64(14) ?
C3 C4 C41 . . . 112.40(18) ?
C4 C41 N41 . . . 178.6(2) ?
Ru C01 C011 . . . 129.49(17) ?
Ru C01 C02 . . . 71.42(12) ?
Ru C01 C05 . . . 71.01(12) ?
C011 C01 C02 . . . 125.6(2) ?
C011 C01 C05 . . . 125.3(2) ?
C02 C01 C05 . . . 108.60(19) ?
C01 C011 H011a . . . 110(2) ?
C01 C011 H011b . . . 109(2) ?
C01 C011 H011c . . . 110.4(18) ?
H011a C011 H011b . . . 101(3) ?
H011a C011 H011c . . . 113(3) ?
H011b C011 H011c . . . 112(3) ?
Ru C02 C01 . . . 72.66(12) ?
Ru C02 C021 . . . 128.76(18) ?
Ru C02 C03 . . . 69.51(12) ?
C01 C02 C021 . . . 127.4(2) ?
C01 C02 C03 . . . 107.9(2) ?
C021 C02 C03 . . . 124.3(2) ?
C02 C021 H021a . . . 113.7(19) ?
C02 C021 H021b . . . 111(2) ?
C02 C021 H021c . . . 107(2) ?
H021a C021 H021b . . . 107(3) ?
H021a C021 H021c . . . 108(3) ?
H021b C021 H021c . . . 111(3) ?
Ru C03 C02 . . . 73.21(12) ?
Ru C03 C031 . . . 124.68(17) ?
Ru C03 C04 . . . 72.51(13) ?
C02 C03 C031 . . . 124.5(2) ?
C02 C03 C04 . . . 107.95(19) ?
C031 C03 C04 . . . 127.3(3) ?
C03 C031 H031a . . . 112(2) ?
C03 C031 H031b . . . 110(2) ?
C03 C031 H031c . . . 114(2) ?
H031a C031 H031b . . . 105(3) ?
H031a C031 H031c . . . 109(3) ?
H031b C031 H031c . . . 107(3) ?
Ru C04 C03 . . . 70.76(13) ?
Ru C04 C041 . . . 127.71(17) ?
Ru C04 C05 . . . 72.31(13) ?
C03 C04 C041 . . . 125.8(2) ?
C03 C04 C05 . . . 108.2(2) ?
C041 C04 C05 . . . 125.7(2) ?
C04 C041 H041a . . . 113(2) ?
C04 C041 H041b . . . 114(2) ?
C04 C041 H041c . . . 109.1(18) ?
H041a C041 H041b . . . 107(3) ?
H041a C041 H041c . . . 105(3) ?
H041b C041 H041c . . . 108(3) ?
Ru C05 C01 . . . 72.53(12) ?
Ru C05 C04 . . . 70.62(12) ?
Ru C05 C051 . . . 136.32(16) ?
C01 C05 C04 . . . 107.31(19) ?
C01 C05 C051 . . . 124.9(2) ?
C04 C05 C051 . . . 125.2(2) ?
C05 C051 H051a . . . 112(2) ?
C05 C051 H051b . . . 116(2) ?
C05 C051 H051c . . . 109.2(18) ?
H051a C051 H051b . . . 104(3) ?
H051a C051 H051c . . . 110(3) ?
H051b C051 H051c . . . 105(3) ?
C0 O0 H0 . . . 102(2) ?
O0 C0 H0a . . . 105(3) ?
O0 C0 H0b . . . 112(2) ?
O0 C0 H0c . . . 108(3) ?
H0a C0 H0b . . . 109(4) ?
H0a C0 H0c . . . 117(5) ?
H0b C0 H0c . . . 106(4) ?

loop_
_geom_bond_atom_site_label_1
_geom_bond_atom_site_label_2
_geom_bond_site_symmetry_1
_geom_bond_site_symmetry_2
_geom_bond_distance
_geom_bond_publ_flag
Ru P1 . . 2.3574(6) ?
Ru C11 . . 2.079(2) ?
Ru N11 . . 2.2108(19) ?
Ru C4 . . 2.044(2) ?
Ru C01 . . 2.304(2) ?
Ru C02 . . 2.288(2) ?
Ru C03 . . 2.239(2) ?
Ru C04 . . 2.262(2) ?
Ru C05 . . 2.284(2) ?
P1 C111 . . 1.822(2) ?
P1 C121 . . 1.833(2) ?
P1 C131 . . 1.829(2) ?
C111 C112 . . 1.388(3) ?
C111 C116 . . 1.404(3) ?
C112 C113 . . 1.391(4) ?
C112 H112 . . .92(3) ?
C113 C114 . . 1.385(4) ?
C113 H113 . . .97(3) ?
C114 C115 . . 1.380(4) ?
C114 H114 . . .91(3) ?
C115 C116 . . 1.384(3) ?
C115 H115 . . .94(3) ?
C116 H116 . . .93(2) ?
C121 C122 . . 1.394(3) ?
C121 C126 . . 1.401(3) ?
C122 C123 . . 1.391(4) ?
C122 H122 . . .92(3) ?
C123 C124 . . 1.380(4) ?
C123 H123 . . .98(3) ?
C124 C125 . . 1.385(4) ?
C124 H124 . . .94(3) ?
C125 C126 . . 1.388(3) ?
C125 H125 . . .95(3) ?
C126 H126 . . .89(3) ?
C131 C132 . . 1.400(3) ?
C131 C136 . . 1.395(3) ?
C132 C133 . . 1.387(3) ?
C132 H132 . . .95(3) ?
C133 C134 . . 1.385(4) ?
C133 H133 . . .94(2) ?
C134 C135 . . 1.377(4) ?
C134 H134 . . .98(3) ?
C135 C136 . . 1.389(4) ?
C135 H135 . . .92(3) ?
C136 H136 . . .94(2) ?
C1 C11 . . 1.436(3) ?
C1 C12 . . 1.448(3) ?
C1 C2 . . 1.369(3) ?
C11 N11 . . 1.212(3) ?
C12 N12 . . 1.142(3) ?
C2 C21 . . 1.489(3) ?
C2 C3 . . 1.455(3) ?
C21 C22 . . 1.398(3) ?
C21 C26 . . 1.400(3) ?
C22 C23 . . 1.387(3) ?
C22 H22 . . .93(3) ?
C23 C24 . . 1.378(4) ?
C23 H23 . . .95(3) ?
C24 C25 . . 1.381(4) ?
C24 H24 . . .97(3) ?
C25 C26 . . 1.386(3) ?
C25 H25 . . .92(3) ?
C26 H26 . . .92(3) ?
C3 C31 . . 1.448(3) ?
C3 C4 . . 1.395(3) ?
C31 N31 . . 1.145(3) ?
C4 C41 . . 1.431(3) ?
C41 N41 . . 1.158(3) ?
C01 C011 . . 1.500(3) ?
C01 C02 . . 1.416(3) ?
C01 C05 . . 1.435(3) ?
C011 H011a . . .93(3) ?
C011 H011b . . .96(3) ?
C011 H011c . . 1.00(3) ?
C02 C021 . . 1.500(4) ?
C02 C03 . . 1.447(3) ?
C021 H021a . . .96(4) ?
C021 H021b . . .95(3) ?
C021 H021c . . .94(4) ?
C03 C031 . . 1.493(4) ?
C03 C04 . . 1.418(3) ?
C031 H031a . . .96(4) ?
C031 H031b . . .91(4) ?
C031 H031c . . .97(4) ?
C04 C041 . . 1.496(4) ?
C04 C05 . . 1.445(3) ?
C041 H041a . . .94(3) ?
C041 H041b . . .91(3) ?
C041 H041c . . .94(3) ?
C05 C051 . . 1.502(3) ?
C051 H051a . . .94(3) ?
C051 H051b . . .89(3) ?
C051 H051c . . .93(3) ?
O0 C0 . . 1.398(4) ?
O0 H0 . . 1.01(4) ?
C0 H0a . . .90(6) ?
C0 H0b . . 1.04(4) ?
C0 H0c . . .92(5) ?

loop_
_geom_contact_atom_site_label_1
_geom_contact_atom_site_label_2
_geom_contact_distance
_geom_contact_site_symmetry_1
_geom_contact_site_symmetry_2
_geom_contact_publ_flag
Ru C111 3.629(2) . . ?
Ru C121 3.510(2) . . ?
Ru C131 3.456(2) . . ?
Ru C1 3.265(2) . . ?
Ru C2 3.671(2) . . ?
Ru C3 3.173(2) . . ?
Ru C41 2.928(2) . . ?
Ru C011 3.458(3) . . ?
Ru C021 3.433(3) . . ?
Ru C031 3.324(3) . . ?
Ru C041 3.390(3) . . ?
Ru C051 3.526(3) . . ?
Ru H126 3.36(3) . . ?
Ru H031a 3.39(3) . . ?
P1 C112 2.773(2) . . ?
P1 C116 2.833(2) . . ?
P1 C122 2.834(3) . . ?
P1 C126 2.797(2) . . ?
P1 C132 2.781(2) . . ?
P1 C136 2.834(3) . . ?
P1 N11 3.096(2) . . ?
C111 C113 2.421(3) . . ?
C111 C114 2.795(3) . . ?
C111 C115 2.417(3) . . ?
C111 C121 2.840(3) . . ?
C111 C131 2.885(3) . . ?
C111 H112 2.01(3) . . ?
C111 H116 2.00(2) . . ?
C111 H122 2.51(3) . . ?
C112 C114 2.399(4) . . ?
C112 C115 2.760(4) . . ?
C112 C116 2.397(3) . . ?
C112 H113 2.07(3) . . ?
C113 C115 2.393(4) . . ?
C113 C116 2.776(4) . . ?
C113 H112 1.99(3) . . ?
C113 H114 1.98(3) . . ?
C114 C116 2.401(4) . . ?
C114 O0 3.583(3) . '1 645' ?
C114 H113 2.03(3) . . ?
C114 H115 2.02(3) . . ?
C115 H114 2.01(3) . . ?
C115 H116 2.04(2) . . ?
C116 H115 2.02(3) . . ?
C121 C123 2.419(3) . . ?
C121 C124 2.800(3) . . ?
C121 C125 2.421(3) . . ?
C121 C131 2.911(3) . . ?
C121 H122 2.00(3) . . ?
C121 H126 1.99(3) . . ?
C122 C124 2.406(3) . . ?
C122 C125 2.769(3) . . ?
C122 C126 2.402(3) . . ?
C122 H123 2.04(3) . . ?
C123 C125 2.389(4) . . ?
C123 C126 2.769(4) . . ?
C123 H122 2.03(3) . . ?
C123 H124 2.01(3) . . ?
C124 C126 2.407(3) . . ?
C124 H123 2.07(3) . . ?
C124 H125 2.03(3) . . ?
C125 H124 2.05(3) . . ?
C125 H126 2.00(3) . . ?
C126 H125 2.04(3) . . ?
C126 H136 2.67(2) . . ?
C131 C133 2.421(3) . . ?
C131 C134 2.794(3) . . ?
C131 C135 2.412(4) . . ?
C131 H116 2.68(2) . . ?
C131 H132 2.04(2) . . ?
C131 H136 2.02(3) . . ?
C132 C134 2.402(4) . . ?
C132 C135 2.763(4) . . ?
C132 C136 2.404(3) . . ?
C132 H133 2.03(2) . . ?
C133 C135 2.389(4) . . ?
C133 C136 2.775(3) . . ?
C133 H132 2.04(2) . . ?
C133 H134 2.07(3) . . ?
C134 C136 2.406(3) . . ?
C134 H133 2.03(3) . . ?
C134 H135 2.01(3) . . ?
C135 H134 2.04(3) . . ?
C135 H136 2.05(2) . . ?
C136 H135 1.99(3) . . ?
C1 N11 2.523(3) . . ?
C1 N12 2.589(3) . . ?
C1 C21 2.473(3) . . ?
C1 C3 2.458(3) . . ?
C1 C4 2.974(3) . . ?
C11 C12 2.434(3) . . ?
C11 C2 2.457(3) . . ?
C11 C3 2.886(3) . . ?
C11 C4 2.678(3) . . ?
N11 C02 2.944(3) . . ?
N11 H126 2.50(3) . . ?
N11 H021a 2.63(3) . . ?
C12 C2 2.467(3) . . ?
C12 C21 2.883(3) . . ?
C2 C22 2.495(3) . . ?
C2 C26 2.522(3) . . ?
C2 C31 2.468(3) . . ?
C2 C4 2.537(3) . . ?
C2 H22 2.66(3) . . ?
C2 H26 2.67(2) . . ?
C21 C23 2.416(3) . . ?
C21 C24 2.784(3) . . ?
C21 C25 2.413(3) . . ?
C21 C3 2.541(3) . . ?
C21 C31 2.829(3) . . ?
C21 H22 2.05(3) . . ?
C21 H26 2.01(3) . . ?
C22 C24 2.396(3) . . ?
C22 C25 2.770(4) . . ?
C22 C26 2.410(3) . . ?
C22 O0 3.666(3) . . ?
C22 H23 2.02(3) . . ?
C23 C25 2.393(4) . . ?
C23 C26 2.776(4) . . ?
C23 H22 2.01(2) . . ?
C23 H24 2.06(3) . . ?
C24 C26 2.400(3) . . ?
C24 H23 2.03(3) . . ?
C24 H25 2.03(3) . . ?
C25 H24 2.04(3) . . ?
C25 H26 2.02(3) . . ?
C26 C31 2.944(3) . . ?
C26 H25 1.98(3) . . ?
C3 N31 2.593(3) . . ?
C3 C41 2.349(3) . . ?
C31 C4 2.435(3) . . ?
C31 C41 2.617(3) . . ?
C31 H26 2.65(3) . . ?
C4 N41 2.590(3) . . ?
N41 O0 2.915(3) . '2 575' ?
N41 H051b 2.46(3) . . ?
N41 H0 1.90(4) . '2 575' ?
C01 C021 2.614(4) . . ?
C01 C03 2.316(3) . . ?
C01 C04 2.320(3) . . ?
C01 C051 2.605(4) . . ?
C01 H011a 2.02(3) . . ?
C01 H011b 2.03(3) . . ?
C01 H011c 2.07(3) . . ?
C011 C02 2.594(3) . . ?
C011 C05 2.608(4) . . ?
C02 C031 2.603(4) . . ?
C02 C04 2.318(3) . . ?
C02 C05 2.316(3) . . ?
C02 H021a 2.08(3) . . ?
C02 H021b 2.04(3) . . ?
C02 H021c 1.99(3) . . ?
C021 C03 2.607(4) . . ?
C03 C041 2.595(4) . . ?
C03 C05 2.320(3) . . ?
C03 H031a 2.06(3) . . ?
C03 H031b 2.00(4) . . ?
C03 H031c 2.08(4) . . ?
C031 C04 2.609(4) . . ?
C04 C051 2.617(3) . . ?
C04 H041a 2.05(3) . . ?
C04 H041b 2.04(3) . . ?
C04 H041c 2.01(3) . . ?
C041 C05 2.617(4) . . ?
C05 H051a 2.06(3) . . ?
C05 H051b 2.05(3) . . ?
C05 H051c 2.01(3) . . ?
C051 O0 3.488(4) . '1 545' ?
O0 H114 2.74(3) . '1 465' ?
O0 H124 3.28(3) . '2 576' ?
O0 H22 2.82(3) . . ?
O0 H051c 2.68(3) . '1 565' ?
O0 H0a 1.85(5) . . ?
O0 H0b 2.03(4) . . ?
O0 H0c 1.90(5) . . ?
C0 H0 1.89(4) . . ?
H112 H113 2.33(4) . . ?
H112 H051a 2.38(4) . . ?
H113 H114 2.28(4) . . ?
H114 H115 2.33(4) . . ?
H115 H116 2.35(4) . . ?
H122 H123 2.34(4) . . ?
H123 H124 2.34(4) . . ?
H124 H125 2.36(4) . . ?
H125 H126 2.32(4) . . ?
H132 H133 2.34(3) . . ?
H133 H134 2.37(4) . . ?
H133 H0a 2.35(6) . '1 655' ?
H134 H135 2.32(4) . . ?
H135 H136 2.32(4) . . ?
H22 H23 2.29(4) . . ?
H23 H24 2.37(4) . . ?
H24 H25 2.34(4) . . ?
H25 H26 2.28(4) . . ?
H011a H011b 1.47(5) . . ?
H011a H011c 1.61(5) . . ?
H011a H051a 2.33(5) . . ?
H011b H011c 1.63(5) . . ?
H011c H021b 2.29(5) . . ?
H021a H021b 1.54(5) . . ?
H021a H021c 1.54(5) . . ?
H021b H021c 1.56(5) . . ?
H031a H031b 1.48(5) . . ?
H031a H031c 1.57(5) . . ?
H031b H031c 1.52(5) . . ?
H041a H041b 1.49(4) . . ?
H041a H041c 1.48(4) . . ?
H041b H041c 1.50(4) . . ?
H051a H051b 1.45(4) . . ?
H051a H051c 1.53(4) . . ?
H051b H051c 1.44(4) . . ?
H0 H0a 2.18(6) . . ?
H0 H0b 2.10(6) . . ?
H0a H0b 1.58(7) . . ?
H0a H0c 1.56(8) . . ?
H0b H0c 1.56(7) . . ?

loop_
_geom_hbond_atom_site_label_D
_geom_hbond_atom_site_label_H
_geom_hbond_atom_site_label_A
_geom_hbond_site_symmetry_D
_geom_hbond_site_symmetry_H
_geom_hbond_site_symmetry_A
_geom_hbond_distance_DH
_geom_hbond_distance_HA
_geom_hbond_distance_DA
_geom_hbond_angle_DHA
_geom_hbond_publ_flag
? ? ? ? ? ? ? ? ? ? ?

loop_
_geom_torsion_atom_site_label_1
_geom_torsion_atom_site_label_2
_geom_torsion_atom_site_label_3
_geom_torsion_atom_site_label_4
_geom_torsion_site_symmetry_1
_geom_torsion_site_symmetry_2
_geom_torsion_site_symmetry_3
_geom_torsion_site_symmetry_4
_geom_torsion
_geom_torsion_publ_flag
? ? ? ? ? ? ? ? ? ?
